data_2010744
loop_
_publ_author_name
'Ziemer, Burkhard'
'Rabis, Annegrit'

_publ_section_title
;
 Pyridinium dihydrogenmonothiophosphate
;
_journal_issue 3
_journal_name_full 'Acta Crystallographica Section C'
_journal_page_first e94
_journal_page_last e94
_journal_paper_doi 10.1107/S0108270100001517
_journal_volume 56
_journal_year 2000
_chemical_formula_iupac 'C5 H6 N1 1+, H2 P S O3  1-'
_chemical_formula_moiety 'C5 H6 N1 1+, H2 O3 P1 S1 1-'
_chemical_formula_sum 'C5 H8 N O3 P S'
_chemical_formula_weight 193.15
_chemical_name_systematic
;
 Pyridinium-dihydrohenmonothiophosphate
;
_space_group_IT_number 14
_symmetry_cell_setting monoclinic
_symmetry_space_group_name_Hall '-P 2yn'
_symmetry_space_group_name_H-M 'P 1 21/n 1'
_audit_creation_method SHELXL
_cell_angle_alpha 90
_cell_angle_beta 101.02(2)
_cell_angle_gamma 90
_cell_formula_units_Z 4
_cell_length_a 6.7837(13)
_cell_length_b 9.0268(11)
_cell_length_c 13.237(2)
_cell_measurement_reflns_used 1775
_cell_measurement_temperature 180(2)
_cell_measurement_theta_max 25.0
_cell_measurement_theta_min 2.5
_cell_volume 795.6(2)
_computing_cell_refinement 'IPDS-2.87 (Stoe & Cie, 1997)'
_computing_data_collection 'IPDS-2.87 (Stoe & Cie, 1997)'
_computing_data_reduction 'IPDS-2.87 (Stoe & Cie, 1997)'
_computing_molecular_graphics 'XSTEP-2.18 (Stoe & Cie, 1997)'
_computing_publication_material 'SHELXL97 (Sheldrick, 1997)'
_computing_structure_refinement 'SHELXL97 (Sheldrick, 1997)'
_computing_structure_solution 'SHELXS97 (Sheldrick, 1990)'
_diffrn_ambient_temperature 180(2)
_diffrn_detector_area_resol_mean 6.667
_diffrn_measured_fraction_theta_full .980
_diffrn_measured_fraction_theta_max .980
_diffrn_measurement_device 'Stoe IPDS'
_diffrn_measurement_method '\f-oscill., \f-incr. = 1.5\%, 133 exposures'
_diffrn_radiation_monochromator 'planar graphite'
_diffrn_radiation_source 'fine-focus sealed X-ray tube'
_diffrn_radiation_type MoK\a
_diffrn_radiation_wavelength .71073
_diffrn_reflns_av_R_equivalents .0377
_diffrn_reflns_av_sigmaI/netI .0300
_diffrn_reflns_limit_h_max 8
_diffrn_reflns_limit_h_min -8
_diffrn_reflns_limit_k_max 10
_diffrn_reflns_limit_k_min -11
_diffrn_reflns_limit_l_max 16
_diffrn_reflns_limit_l_min -16
_diffrn_reflns_number 4980
_diffrn_reflns_theta_full 26.04
_diffrn_reflns_theta_max 26.04
_diffrn_reflns_theta_min 2.75
_diffrn_standards_decay_% 0
_diffrn_standards_interval_count 'not applicable to area detector'
_diffrn_standards_interval_time 'not applicable to area detector'
_diffrn_standards_number 'not applicable to area detector'
_exptl_absorpt_coefficient_mu .564
_exptl_absorpt_correction_T_max .935
_exptl_absorpt_correction_T_min .806
_exptl_absorpt_correction_type refdelf
_exptl_absorpt_process_details 'see _publ_section_exptl_prep'
_exptl_crystal_colour yellow
_exptl_crystal_density_diffrn 1.612
_exptl_crystal_density_method 'not measured'
_exptl_crystal_description plate
_exptl_crystal_F_000 400
_exptl_crystal_size_max .40
_exptl_crystal_size_mid .28
_exptl_crystal_size_min .12
_refine_diff_density_max .34
_refine_diff_density_min -.35
_refine_ls_extinction_method none
_refine_ls_goodness_of_fit_ref 1.041
_refine_ls_hydrogen_treatment refall
_refine_ls_matrix_type full
_refine_ls_number_parameters 126
_refine_ls_number_reflns 1538
_refine_ls_number_restraints 0
_refine_ls_restrained_S_all 1.078
_refine_ls_R_factor_all .037
_refine_ls_R_factor_gt .029
_refine_ls_shift/su_max .001
_refine_ls_shift/su_mean .000
_refine_ls_structure_factor_coef Fsqd
_refine_ls_weighting_details 'w = 1/[\s^2^(Fo^2^)+(0.0472P)^2^] where P = (Fo^2^+2Fc^2^)/3'
_refine_ls_weighting_scheme calc
_refine_ls_wR_factor_ref .077
_reflns_number_gt 1260
_reflns_number_total 1540
_reflns_threshold_expression >2sigma(I)
_cod_data_source_file qa0216.cif
_cod_data_source_block I
_cod_depositor_comments
;
The following automatic conversions were performed:
'_symmetry_cell_setting' value 'Monoclinic' changed to 'monoclinic'
according to '/home/saulius/struct/CIF-dictionaries/cif_core.dic'
dictionary named 'cif_core.dic' version 2.4.1 from 2010-06-29.

Automatic conversion script
Id: cif_fix_enum 1527 2010-12-29 10:47:43Z saulius 

The following automatic conversions were performed:

'_symmetry_cell_setting' value 'Monoclinic' changed to 'monoclinic'
according to /home/saulius/struct/CIF-dictionaries/cif_core.dic
dictionary named 'cif_core.dic' version 2.4.1 from 2010-06-29.

Automatic conversion script
Id: cif_fix_values 1715 2011-07-08 13:25:40Z adriana 

The following automatic conversions were performed:

'_refine_ls_weighting_scheme' value 'calc w =
1/[\s^2^(Fo^2^)+(0.0472P)^2^] where P = (Fo^2^+2Fc^2^)/3' was changed
to 'calc'. New tag '_refine_ls_weighting_details' was created. The
value of the new tag was set to 'w = 1/[\s^2^(Fo^2^)+(0.0472P)^2^]
where P = (Fo^2^+2Fc^2^)/3'.

Automatic conversion script
Id: cif_fix_values 3143 2015-03-26 13:38:13Z robertas 
;
_cod_original_cell_volume 795.7(2)
_cod_original_sg_symbol_H-M 'P 21/n'
_cod_database_code 2010744
_cod_database_fobs_code 2010744

loop_
_symmetry_equiv_pos_as_xyz
'x, y, z'
'-x+1/2, y+1/2, -z+1/2'
'-x, -y, -z'
'x-1/2, -y-1/2, z-1/2'

loop_
_atom_site_aniso_label
_atom_site_aniso_U_11
_atom_site_aniso_U_22
_atom_site_aniso_U_33
_atom_site_aniso_U_12
_atom_site_aniso_U_13
_atom_site_aniso_U_23
C2 .0226(8) .0212(9) .0228(9) .0007(7) .0036(7) .0015(8)
C3 .0241(9) .0281(11) .0184(9) -.0008(7) .0018(7) -.0050(8)
C4 .0214(8) .0356(11) .0143(9) .0049(8) .0040(7) .0037(8)
C5 .0233(9) .0217(10) .0245(9) .0025(7) .0047(7) .0059(8)
C6 .0205(8) .0226(9) .0186(9) .0009(7) .0028(7) -.0047(8)
P1 .0208(2) .0118(3) .0111(2) .00026(15) .0013(2) -.0010(2)
S1 .0233(2) .0231(3) .0140(2) -.0012(2) .0038(2) -.0012(2)
N1 .0192(7) .0257(8) .0125(7) .0029(6) .0030(5) .0018(6)
O1 .0320(7) .0137(6) .0286(7) .0017(5) .0142(5) .0017(5)
O2 .0264(6) .0388(8) .0154(6) .0102(6) .0002(5) -.0049(6)
O3 .0335(7) .0166(6) .0122(6) -.0048(5) .0033(5) -.0028(5)

loop_
_atom_site_label
_atom_site_fract_x
_atom_site_fract_y
_atom_site_fract_z
_atom_site_U_iso_or_equiv
_atom_site_thermal_displace_type
_atom_site_calc_flag
_atom_site_refinement_flags
_atom_site_occupancy
_atom_site_disorder_group
_atom_site_type_symbol
C2 .2976(3) 1.1222(2) 1.04011(14) .0223(4) Uani d . 1 . C
H2 .309(3) 1.214(2) 1.0178(15) .028(5) Uiso d . 1 . H
C3 .3346(3) 1.0828(2) 1.14227(14) .0238(4) Uani d . 1 . C
H3 .381(3) 1.152(2) 1.1909(16) .027(5) Uiso d . 1 . H
C4 .3066(2) .9365(2) 1.16783(14) .0237(4) Uani d . 1 . C
H4 .337(3) .912(2) 1.2350(17) .026(5) Uiso d . 1 . H
C5 .2420(3) .8338(2) 1.09145(14) .0231(4) Uani d . 1 . C
H5 .218(3) .739(2) 1.1057(15) .022(5) Uiso d . 1 . H
C6 .2090(2) .8782(2) .99048(14) .0207(4) Uani d . 1 . C
H6 .163(3) .817(2) .9381(16) .024(5) Uiso d . 1 . H
P1 .13611(6) 1.00598(4) .68966(3) .01481(15) Uani d . 1 . P
S1 .31967(6) .99166(5) .59164(3) .02010(15) Uani d . 1 . S
N1 .2376(2) 1.0202(2) .96762(12) .0191(3) Uani d . 1 . N
H1N .213(3) 1.050(3) .9044(19) .032(6) Uiso d . 1 . H
O1 .1059(2) .85400(13) .74198(10) .0236(3) Uani d . 1 . O
H1Y .1897(19) .7923(6) .7282(13) .026 Uiso calc R 1 . H
O2 -.0836(2) 1.0518(2) .63523(9) .0274(3) Uani d . 1 . O
H2Y -.1075(11) 1.0184(19) .5749(5) .030 Uiso calc R 1 . H
O3 .1920(2) 1.11798(13) .77550(9) .0209(3) Uani d . 1 . O

loop_
_atom_type_symbol
_atom_type_description
_atom_type_scat_dispersion_real
_atom_type_scat_dispersion_imag
_atom_type_scat_source
C C .0033 .0016 'International Tables Vol C Tables 4.2.6.8 and 6.1.1.4'
H H .0000 .0000 'International Tables Vol C Tables 4.2.6.8 and 6.1.1.4'
P P .1023 .0942 'International Tables Vol C Tables 4.2.6.8 and 6.1.1.4'
S S .1246 .1234 'International Tables Vol C Tables 4.2.6.8 and 6.1.1.4'
N N .0061 .0033 'International Tables Vol C Tables 4.2.6.8 and 6.1.1.4'
O O .0106 .0060 'International Tables Vol C Tables 4.2.6.8 and 6.1.1.4'

loop_
_geom_angle_atom_site_label_1
_geom_angle_atom_site_label_2
_geom_angle_atom_site_label_3
_geom_angle
N1 C2 C3 120.1(2)
N1 C2 H2 116.0(13)
C3 C2 H2 123.9(13)
C2 C3 C4 118.6(2)
C2 C3 H3 119.6(13)
C4 C3 H3 121.7(13)
C5 C4 C3 120.1(2)
C5 C4 H4 122.4(14)
C3 C4 H4 117.5(14)
C6 C5 C4 119.1(2)
C6 C5 H5 118.7(13)
C4 C5 H5 122.1(12)
N1 C6 C5 119.7(2)
N1 C6 H6 117.4(13)
C5 C6 H6 122.8(13)
O3 P1 O1 106.73(7)
O3 P1 O2 104.26(7)
O1 P1 O2 103.82(7)
O3 P1 S1 116.08(5)
O1 P1 S1 112.74(5)
O2 P1 S1 112.15(5)
C2 N1 C6 122.3(2)
C2 N1 H1N 117.2(16)
C6 N1 H1N 120.5(16)
P1 O1 H1Y 109.47(5)
P1 O2 H2Y 109.47(5)

loop_
_geom_bond_atom_site_label_1
_geom_bond_atom_site_label_2
_geom_bond_site_symmetry_2
_geom_bond_distance
_geom_bond_publ_flag
C2 N1 . 1.336(2) ?
C2 C3 . 1.374(3) ?
C2 H2 . .89(2) ?
C3 C4 . 1.385(3) ?
C3 H3 . .91(2) ?
C4 C5 . 1.380(3) ?
C4 H4 . .90(2) ?
C5 C6 . 1.372(3) ?
C5 H5 . .90(2) ?
C6 N1 . 1.339(2) ?
C6 H6 . .90(2) ?
P1 O3 . 1.5141(12) ?
P1 O1 . 1.5678(12) ?
P1 O2 . 1.5816(13) ?
P1 S1 . 1.9669(7) ?
N1 H1N . .86(2) ?
O1 H1Y . .84 ?
O2 H2Y . .84 ?

loop_
_geom_torsion_atom_site_label_1
_geom_torsion_atom_site_label_2
_geom_torsion_atom_site_label_3
_geom_torsion_atom_site_label_4
_geom_torsion
N1 C2 C3 C4 -.6(2)
C2 C3 C4 C5 -.3(2)
C3 C4 C5 C6 .9(2)
C4 C5 C6 N1 -.8(2)
C3 C2 N1 C6 .8(2)
C5 C6 N1 C2 -.1(2)

loop_
_cod_related_entry_id
_cod_related_entry_database
_cod_related_entry_code
1 ChemSpider 30652277
